data_4079403
loop_
_publ_author_name
'Hussain, Riaz'
'Fowler, Kevin G.'
'Sauriol, Francoise'
'Baird, Michael C.'
'Budzelaar, Peter H. M.'

_publ_section_title
;
 Synthesis and Ruthenium Coordination Complexes of the Chelating Phosphine
 Phosphonium-1-indenylide
 1,1-Bis(diphenylphosphino)methane-1-indenylide,1-C9H6Ph2PCH2PPh2
;
_journal_issue 19
_journal_name_full Organometallics
_journal_page_first 6926
_journal_paper_doi 10.1021/om300715a
_journal_volume 31
_journal_year 2012
_chemical_formula_sum 'C35 H31 Br Cl2 P2'
_chemical_formula_weight 664.35
_chemical_name_systematic
; 
 ? 
;
_space_group_IT_number 2
_symmetry_cell_setting triclinic
_symmetry_space_group_name_Hall '-P 1'
_symmetry_space_group_name_H-M 'P -1'
_atom_sites_solution_hydrogens geom
_atom_sites_solution_primary direct
_atom_sites_solution_secondary difmap
_audit_creation_method SHELXL-97
_cell_angle_alpha 99.1660(10)
_cell_angle_beta 115.5360(10)
_cell_angle_gamma 91.1970(10)
_cell_formula_units_Z 2
_cell_length_a 11.8772(12)
_cell_length_b 12.1298(12)
_cell_length_c 12.4458(12)
_cell_measurement_reflns_used 9414
_cell_measurement_temperature 180(2)
_cell_measurement_theta_max 27.20
_cell_measurement_theta_min 2.43
_cell_volume 1589.1(3)
_computing_cell_refinement 'Bruker SAINT'
_computing_data_collection 'Bruker APEX2'
_computing_data_reduction 'Bruker SAINT'
_computing_molecular_graphics 'Bruker SHELXTL'
_computing_publication_material 'Bruker SHELXTL'
_computing_structure_refinement 'SHELXL-97 (Sheldrick, 2008)'
_computing_structure_solution 'SHELXS-97 (Sheldrick, 2008)'
_diffrn_ambient_temperature 180(2)
_diffrn_measured_fraction_theta_full 0.994
_diffrn_measured_fraction_theta_max 0.994
_diffrn_measurement_device_type 'Bruker APEX-II CCD'
_diffrn_measurement_method '\f and \w scans'
_diffrn_radiation_monochromator graphite
_diffrn_radiation_source 'fine-focus sealed tube'
_diffrn_radiation_type MoK\a
_diffrn_radiation_wavelength 0.71073
_diffrn_reflns_av_R_equivalents 0.0158
_diffrn_reflns_av_sigmaI/netI 0.0186
_diffrn_reflns_limit_h_max 14
_diffrn_reflns_limit_h_min -14
_diffrn_reflns_limit_k_max 14
_diffrn_reflns_limit_k_min -14
_diffrn_reflns_limit_l_max 15
_diffrn_reflns_limit_l_min -15
_diffrn_reflns_number 15937
_diffrn_reflns_theta_full 26.00
_diffrn_reflns_theta_max 26.00
_diffrn_reflns_theta_min 1.85
_exptl_absorpt_coefficient_mu 1.585
_exptl_absorpt_correction_T_max 0.7969
_exptl_absorpt_correction_T_min 0.6477
_exptl_absorpt_correction_type multi-scan
_exptl_crystal_colour colourless
_exptl_crystal_density_diffrn 1.388
_exptl_crystal_density_method 'not measured'
_exptl_crystal_description block
_exptl_crystal_F_000 680
_exptl_crystal_size_max 0.30
_exptl_crystal_size_mid 0.25
_exptl_crystal_size_min 0.15
_refine_diff_density_max 0.473
_refine_diff_density_min -0.408
_refine_diff_density_rms 0.045
_refine_ls_extinction_method none
_refine_ls_goodness_of_fit_ref 1.046
_refine_ls_hydrogen_treatment constr
_refine_ls_matrix_type full
_refine_ls_number_parameters 361
_refine_ls_number_reflns 6200
_refine_ls_number_restraints 0
_refine_ls_restrained_S_all 1.046
_refine_ls_R_factor_all 0.0310
_refine_ls_R_factor_gt 0.0269
_refine_ls_shift/su_max 0.001
_refine_ls_shift/su_mean 0.000
_refine_ls_structure_factor_coef Fsqd
_refine_ls_weighting_details 'calc w=1/[\s^2^(Fo^2^)+(0.0401P)^2^+0.5636P] where P=(Fo^2^+2Fc^2^)/3'
_refine_ls_weighting_scheme calc
_refine_ls_wR_factor_gt 0.0705
_refine_ls_wR_factor_ref 0.0727
_reflns_number_gt 5593
_reflns_number_total 6200
_reflns_threshold_expression >2sigma(I)
_cod_data_source_file om300715a_si_002.cif
_cod_data_source_block mb40
_cod_depositor_comments
;
The following automatic conversions were performed:

'_symmetry_cell_setting' value 'Triclinic' changed to 'triclinic'
according to /home/saulius/struct/CIF-dictionaries/cif_core.dic
dictionary named 'cif_core.dic' version 2.4.2 from 2011-04-26.

Automatic conversion script
Id: cif_fix_values 1891 2012-01-12 08:04:46Z andrius 
;
_cod_original_sg_symbol_H-M P-1
_cod_database_code 4079403

loop_
_symmetry_equiv_pos_as_xyz
'x, y, z'
'-x, -y, -z'

loop_
_atom_site_label
_atom_site_type_symbol
_atom_site_fract_x
_atom_site_fract_y
_atom_site_fract_z
_atom_site_U_iso_or_equiv
_atom_site_adp_type
_atom_site_occupancy
_atom_site_symmetry_multiplicity
_atom_site_calc_flag
_atom_site_refinement_flags
Br1 Br 0.330964(16) 0.184452(15) 0.482931(16) 0.03409(7) Uani 1 1 d .
P1 P 0.61971(4) 0.15561(4) 0.36534(4) 0.02507(10) Uani 1 1 d .
P2 P 0.44040(4) -0.00740(4) 0.14185(4) 0.02931(10) Uani 1 1 d .
C1 C 0.64877(16) 0.20927(14) 0.52153(15) 0.0278(3) Uani 1 1 d .
H1A H 0.5673 0.2112 0.5271 0.033 Uiso 1 1 calc R
C2 C 0.72928(17) 0.13153(16) 0.60059(16) 0.0334(4) Uani 1 1 d .
H2A H 0.7079 0.0533 0.5899 0.040 Uiso 1 1 calc R
C3 C 0.83474(18) 0.18919(17) 0.68754(18) 0.0403(4) Uani 1 1 d .
H3A H 0.9002 0.1576 0.7467 0.048 Uiso 1 1 calc R
C4 C 0.83505(17) 0.30743(17) 0.67868(17) 0.0372(4) Uani 1 1 d .
C5 C 0.9188(2) 0.4004(2) 0.7527(2) 0.0525(6) Uani 1 1 d .
H5A H 0.9945 0.3915 0.8198 0.063 Uiso 1 1 calc R
C6 C 0.8903(2) 0.5054(2) 0.7269(2) 0.0572(6) Uani 1 1 d .
H6A H 0.9470 0.5690 0.7772 0.069 Uiso 1 1 calc R
C7 C 0.7809(2) 0.52035(17) 0.6296(2) 0.0472(5) Uani 1 1 d .
H7A H 0.7633 0.5938 0.6139 0.057 Uiso 1 1 calc R
C8 C 0.69639(19) 0.42838(16) 0.55427(18) 0.0373(4) Uani 1 1 d .
H8A H 0.6210 0.4382 0.4873 0.045 Uiso 1 1 calc R
C9 C 0.72466(16) 0.32211(15) 0.57911(16) 0.0300(4) Uani 1 1 d .
C10 C 0.55203(16) 0.25671(14) 0.27049(15) 0.0277(3) Uani 1 1 d .
C11 C 0.45150(17) 0.31031(14) 0.27708(16) 0.0311(4) Uani 1 1 d .
H11A H 0.4234 0.2976 0.3353 0.037 Uiso 1 1 calc R
C12 C 0.39334(18) 0.38201(16) 0.19803(17) 0.0362(4) Uani 1 1 d .
H12A H 0.3256 0.4195 0.2026 0.043 Uiso 1 1 calc R
C13 C 0.43358(19) 0.39944(16) 0.11202(18) 0.0402(4) Uani 1 1 d .
H13A H 0.3934 0.4491 0.0583 0.048 Uiso 1 1 calc R
C14 C 0.53174(19) 0.34510(17) 0.10403(18) 0.0408(4) Uani 1 1 d .
H14A H 0.5584 0.3569 0.0445 0.049 Uiso 1 1 calc R
C15 C 0.59110(18) 0.27344(16) 0.18306(17) 0.0344(4) Uani 1 1 d .
H15A H 0.6583 0.2358 0.1777 0.041 Uiso 1 1 calc R
C16 C 0.76414(16) 0.12162(15) 0.36148(15) 0.0296(4) Uani 1 1 d .
C17 C 0.85616(18) 0.20927(17) 0.38788(18) 0.0390(4) Uani 1 1 d .
H17A H 0.8407 0.2851 0.4047 0.047 Uiso 1 1 calc R
C18 C 0.97026(19) 0.1841(2) 0.3891(2) 0.0478(5) Uani 1 1 d .
H18A H 1.0329 0.2431 0.4064 0.057 Uiso 1 1 calc R
C19 C 0.99310(19) 0.0739(2) 0.3655(2) 0.0493(5) Uani 1 1 d .
H19A H 1.0711 0.0575 0.3658 0.059 Uiso 1 1 calc R
C20 C 0.9031(2) -0.01251(19) 0.3414(2) 0.0485(5) Uani 1 1 d .
H20A H 0.9199 -0.0882 0.3264 0.058 Uiso 1 1 calc R
C21 C 0.78809(18) 0.01082(16) 0.33889(18) 0.0377(4) Uani 1 1 d .
H21A H 0.7261 -0.0487 0.3218 0.045 Uiso 1 1 calc R
C22 C 0.50768(15) 0.03347(14) 0.31093(15) 0.0270(3) Uani 1 1 d .
H22A H 0.4393 0.0496 0.3346 0.032 Uiso 1 1 calc R
H22B H 0.5492 -0.0297 0.3486 0.032 Uiso 1 1 calc R
C23 C 0.30271(16) 0.07221(15) 0.09318(15) 0.0310(4) Uani 1 1 d .
C24 C 0.22043(18) 0.07652(17) 0.14644(17) 0.0384(4) Uani 1 1 d .
H24A H 0.2361 0.0387 0.2120 0.046 Uiso 1 1 calc R
C25 C 0.1159(2) 0.1355(2) 0.1044(2) 0.0474(5) Uani 1 1 d .
H25A H 0.0607 0.1385 0.1415 0.057 Uiso 1 1 calc R
C26 C 0.0921(2) 0.1900(2) 0.0083(2) 0.0494(5) Uani 1 1 d .
H26A H 0.0207 0.2307 -0.0203 0.059 Uiso 1 1 calc R
C27 C 0.1720(2) 0.18534(19) -0.04577(19) 0.0478(5) Uani 1 1 d .
H27A H 0.1551 0.2224 -0.1121 0.057 Uiso 1 1 calc R
C28 C 0.27691(18) 0.12675(17) -0.00383(17) 0.0388(4) Uani 1 1 d .
H28A H 0.3315 0.1239 -0.0417 0.047 Uiso 1 1 calc R
C29 C 0.36069(16) -0.14771(15) 0.11463(17) 0.0321(4) Uani 1 1 d .
C30 C 0.25676(19) -0.18275(18) 0.0028(2) 0.0458(5) Uani 1 1 d .
H30A H 0.2264 -0.1325 -0.0523 0.055 Uiso 1 1 calc R
C31 C 0.1978(2) -0.2903(2) -0.0280(3) 0.0604(7) Uani 1 1 d .
H31A H 0.1282 -0.3140 -0.1049 0.072 Uiso 1 1 calc R
C32 C 0.2392(2) -0.36352(19) 0.0523(3) 0.0618(7) Uani 1 1 d .
H32A H 0.1971 -0.4367 0.0316 0.074 Uiso 1 1 calc R
C33 C 0.3419(3) -0.32985(18) 0.1626(2) 0.0560(6) Uani 1 1 d .
H33A H 0.3708 -0.3801 0.2179 0.067 Uiso 1 1 calc R
C34 C 0.4038(2) -0.22252(16) 0.19356(19) 0.0425(5) Uani 1 1 d .
H34A H 0.4758 -0.2005 0.2690 0.051 Uiso 1 1 calc R
C35 C 0.7282(2) 0.5891(2) 0.3283(2) 0.0540(6) Uani 1 1 d .
H35A H 0.7298 0.6438 0.3972 0.065 Uiso 1 1 calc R
H35B H 0.6589 0.5297 0.3043 0.065 Uiso 1 1 calc R
Cl1 Cl 0.69925(10) 0.65726(9) 0.20664(7) 0.0956(3) Uani 1 1 d .
Cl2 Cl 0.87016(8) 0.52897(7) 0.37498(9) 0.0824(2) Uani 1 1 d .

loop_
_atom_site_aniso_label
_atom_site_aniso_U_11
_atom_site_aniso_U_22
_atom_site_aniso_U_33
_atom_site_aniso_U_23
_atom_site_aniso_U_13
_atom_site_aniso_U_12
Br1 0.03073(10) 0.03542(11) 0.03831(11) 0.00614(8) 0.01749(8) 0.00271(7)
P1 0.0223(2) 0.0261(2) 0.0261(2) 0.00368(17) 0.01053(17) 0.00049(16)
P2 0.0255(2) 0.0330(2) 0.0270(2) 0.00154(18) 0.01081(18) 0.00014(17)
C1 0.0252(8) 0.0295(9) 0.0274(8) 0.0026(7) 0.0115(7) -0.0008(7)
C2 0.0366(10) 0.0342(9) 0.0298(9) 0.0083(7) 0.0142(8) 0.0035(7)
C3 0.0337(10) 0.0472(11) 0.0347(10) 0.0076(9) 0.0098(8) 0.0097(8)
C4 0.0268(9) 0.0450(11) 0.0360(10) 0.0000(8) 0.0131(8) -0.0006(8)
C5 0.0342(11) 0.0561(14) 0.0496(13) -0.0075(11) 0.0086(10) -0.0096(10)
C6 0.0486(13) 0.0490(13) 0.0621(15) -0.0145(11) 0.0230(12) -0.0218(11)
C7 0.0611(14) 0.0328(10) 0.0537(13) -0.0033(9) 0.0353(11) -0.0074(9)
C8 0.0442(11) 0.0346(10) 0.0351(10) 0.0021(8) 0.0210(9) 0.0006(8)
C9 0.0290(9) 0.0319(9) 0.0301(9) -0.0004(7) 0.0163(7) -0.0025(7)
C10 0.0261(8) 0.0264(8) 0.0281(8) 0.0043(7) 0.0100(7) -0.0001(6)
C11 0.0323(9) 0.0303(9) 0.0314(9) 0.0043(7) 0.0153(8) 0.0009(7)
C12 0.0365(10) 0.0341(10) 0.0378(10) 0.0076(8) 0.0156(8) 0.0083(8)
C13 0.0463(11) 0.0368(10) 0.0367(10) 0.0136(8) 0.0150(9) 0.0081(8)
C14 0.0462(12) 0.0458(11) 0.0378(10) 0.0142(9) 0.0231(9) 0.0046(9)
C15 0.0341(10) 0.0377(10) 0.0349(10) 0.0084(8) 0.0177(8) 0.0041(8)
C16 0.0232(8) 0.0369(9) 0.0281(8) 0.0046(7) 0.0114(7) 0.0017(7)
C17 0.0311(10) 0.0395(10) 0.0459(11) 0.0044(9) 0.0180(9) -0.0011(8)
C18 0.0286(10) 0.0593(14) 0.0540(13) 0.0055(10) 0.0191(9) -0.0060(9)
C19 0.0288(10) 0.0688(15) 0.0508(12) 0.0043(11) 0.0201(9) 0.0083(10)
C20 0.0384(11) 0.0503(12) 0.0562(13) 0.0008(10) 0.0229(10) 0.0129(9)
C21 0.0310(10) 0.0383(10) 0.0418(10) 0.0017(8) 0.0162(8) 0.0019(8)
C22 0.0239(8) 0.0287(8) 0.0262(8) 0.0037(7) 0.0096(7) -0.0016(6)
C23 0.0271(9) 0.0335(9) 0.0264(8) 0.0012(7) 0.0078(7) -0.0008(7)
C24 0.0335(10) 0.0480(11) 0.0340(10) 0.0116(8) 0.0138(8) 0.0056(8)
C25 0.0357(11) 0.0646(14) 0.0445(12) 0.0123(10) 0.0190(9) 0.0140(10)
C26 0.0373(11) 0.0601(14) 0.0437(12) 0.0128(10) 0.0098(9) 0.0169(10)
C27 0.0455(12) 0.0581(13) 0.0344(10) 0.0178(10) 0.0093(9) 0.0099(10)
C28 0.0366(10) 0.0472(11) 0.0292(9) 0.0069(8) 0.0116(8) 0.0013(8)
C29 0.0282(9) 0.0308(9) 0.0363(9) -0.0043(7) 0.0170(8) 0.0000(7)
C30 0.0312(10) 0.0408(11) 0.0512(12) -0.0064(9) 0.0102(9) 0.0010(8)
C31 0.0318(11) 0.0474(13) 0.0795(17) -0.0189(12) 0.0145(11) -0.0061(9)
C32 0.0562(14) 0.0347(11) 0.098(2) -0.0163(13) 0.0480(15) -0.0121(10)
C33 0.0831(18) 0.0311(11) 0.0674(15) 0.0002(10) 0.0491(14) 0.0010(11)
C34 0.0542(13) 0.0324(10) 0.0389(11) -0.0029(8) 0.0221(10) 0.0005(9)
C35 0.0568(14) 0.0609(14) 0.0493(13) 0.0058(11) 0.0293(11) 0.0047(11)
Cl1 0.1117(7) 0.1285(7) 0.0618(4) 0.0424(5) 0.0434(5) 0.0236(6)
Cl2 0.0726(5) 0.0765(5) 0.1155(6) 0.0273(4) 0.0536(5) 0.0234(4)

loop_
_atom_type_symbol
_atom_type_description
_atom_type_scat_dispersion_real
_atom_type_scat_dispersion_imag
_atom_type_scat_source
C C 0.0033 0.0016 'International Tables Vol C Tables 4.2.6.8 and 6.1.1.4'
H H 0.0000 0.0000 'International Tables Vol C Tables 4.2.6.8 and 6.1.1.4'
P P 0.1023 0.0942 'International Tables Vol C Tables 4.2.6.8 and 6.1.1.4'
Br Br -0.2901 2.4595 'International Tables Vol C Tables 4.2.6.8 and 6.1.1.4'
Cl Cl 0.1484 0.1585 'International Tables Vol C Tables 4.2.6.8 and 6.1.1.4'

loop_
_geom_angle_atom_site_label_1
_geom_angle_atom_site_label_2
_geom_angle_atom_site_label_3
_geom_angle
C16 P1 C10 109.81(8)
C16 P1 C22 111.45(8)
C10 P1 C22 107.94(8)
C16 P1 C1 109.43(8)
C10 P1 C1 111.09(8)
C22 P1 C1 107.10(8)
C23 P2 C29 98.98(8)
C23 P2 C22 101.49(8)
C29 P2 C22 101.75(8)
C9 C1 C2 103.09(14)
C9 C1 P1 116.13(12)
C2 C1 P1 108.24(12)
C9 C1 H1A 109.7
C2 C1 H1A 109.7
P1 C1 H1A 109.7
C3 C2 C1 109.93(17)
C3 C2 H2A 125.0
C1 C2 H2A 125.0
C2 C3 C4 110.28(17)
C2 C3 H3A 124.9
C4 C3 H3A 124.9
C5 C4 C9 119.7(2)
C5 C4 C3 131.5(2)
C9 C4 C3 108.64(16)
C6 C5 C4 118.9(2)
C6 C5 H5A 120.5
C4 C5 H5A 120.5
C5 C6 C7 121.5(2)
C5 C6 H6A 119.2
C7 C6 H6A 119.2
C6 C7 C8 120.4(2)
C6 C7 H7A 119.8
C8 C7 H7A 119.8
C9 C8 C7 118.6(2)
C9 C8 H8A 120.7
C7 C8 H8A 120.7
C8 C9 C4 120.88(17)
C8 C9 C1 130.84(17)
C4 C9 C1 108.04(16)
C15 C10 C11 120.16(16)
C15 C10 P1 120.26(14)
C11 C10 P1 119.29(13)
C12 C11 C10 119.39(17)
C12 C11 H11A 120.3
C10 C11 H11A 120.3
C11 C12 C13 120.22(18)
C11 C12 H12A 119.9
C13 C12 H12A 119.9
C14 C13 C12 120.50(18)
C14 C13 H13A 119.8
C12 C13 H13A 119.8
C13 C14 C15 119.81(18)
C13 C14 H14A 120.1
C15 C14 H14A 120.1
C14 C15 C10 119.90(17)
C14 C15 H15A 120.1
C10 C15 H15A 120.1
C21 C16 C17 120.08(17)
C21 C16 P1 121.24(14)
C17 C16 P1 118.60(14)
C18 C17 C16 119.30(19)
C18 C17 H17A 120.3
C16 C17 H17A 120.3
C19 C18 C17 120.37(19)
C19 C18 H18A 119.8
C17 C18 H18A 119.8
C18 C19 C20 120.31(19)
C18 C19 H19A 119.8
C20 C19 H19A 119.8
C19 C20 C21 120.2(2)
C19 C20 H20A 119.9
C21 C20 H20A 119.9
C20 C21 C16 119.69(18)
C20 C21 H21A 120.2
C16 C21 H21A 120.2
P1 C22 P2 110.70(9)
P1 C22 H22A 109.5
P2 C22 H22A 109.5
P1 C22 H22B 109.5
P2 C22 H22B 109.5
H22A C22 H22B 108.1
C28 C23 C24 118.76(17)
C28 C23 P2 118.50(14)
C24 C23 P2 122.69(14)
C25 C24 C23 120.50(18)
C25 C24 H24A 119.7
C23 C24 H24A 119.7
C26 C25 C24 120.0(2)
C26 C25 H25A 120.0
C24 C25 H25A 120.0
C27 C26 C25 120.0(2)
C27 C26 H26A 120.0
C25 C26 H26A 120.0
C26 C27 C28 120.28(19)
C26 C27 H27A 119.9
C28 C27 H27A 119.9
C27 C28 C23 120.46(19)
C27 C28 H28A 119.8
C23 C28 H28A 119.8
C34 C29 C30 118.96(18)
C34 C29 P2 123.88(14)
C30 C29 P2 116.93(16)
C31 C30 C29 120.3(2)
C31 C30 H30A 119.9
C29 C30 H30A 119.9
C32 C31 C30 120.5(2)
C32 C31 H31A 119.8
C30 C31 H31A 119.8
C33 C32 C31 119.6(2)
C33 C32 H32A 120.2
C31 C32 H32A 120.2
C32 C33 C34 120.4(2)
C32 C33 H33A 119.8
C34 C33 H33A 119.8
C29 C34 C33 120.2(2)
C29 C34 H34A 119.9
C33 C34 H34A 119.9
Cl2 C35 Cl1 112.37(13)
Cl2 C35 H35A 109.1
Cl1 C35 H35A 109.1
Cl2 C35 H35B 109.1
Cl1 C35 H35B 109.1
H35A C35 H35B 107.9

loop_
_geom_bond_atom_site_label_1
_geom_bond_atom_site_label_2
_geom_bond_distance
P1 C16 1.7914(17)
P1 C10 1.7966(17)
P1 C22 1.8014(16)
P1 C1 1.8250(17)
P2 C23 1.8364(19)
P2 C29 1.8386(18)
P2 C22 1.8745(17)
C1 C9 1.509(2)
C1 C2 1.515(2)
C1 H1A 1.0000
C2 C3 1.335(3)
C2 H2A 0.9500
C3 C4 1.456(3)
C3 H3A 0.9500
C4 C5 1.394(3)
C4 C9 1.402(3)
C5 C6 1.376(4)
C5 H5A 0.9500
C6 C7 1.382(4)
C6 H6A 0.9500
C7 C8 1.393(3)
C7 H7A 0.9500
C8 C9 1.388(3)
C8 H8A 0.9500
C10 C15 1.394(2)
C10 C11 1.398(2)
C11 C12 1.383(3)
C11 H11A 0.9500
C12 C13 1.388(3)
C12 H12A 0.9500
C13 C14 1.384(3)
C13 H13A 0.9500
C14 C15 1.386(3)
C14 H14A 0.9500
C15 H15A 0.9500
C16 C21 1.390(3)
C16 C17 1.401(3)
C17 C18 1.389(3)
C17 H17A 0.9500
C18 C19 1.380(3)
C18 H18A 0.9500
C19 C20 1.381(3)
C19 H19A 0.9500
C20 C21 1.389(3)
C20 H20A 0.9500
C21 H21A 0.9500
C22 H22A 0.9900
C22 H22B 0.9900
C23 C28 1.390(3)
C23 C24 1.395(3)
C24 C25 1.387(3)
C24 H24A 0.9500
C25 C26 1.383(3)
C25 H25A 0.9500
C26 C27 1.377(3)
C26 H26A 0.9500
C27 C28 1.388(3)
C27 H27A 0.9500
C28 H28A 0.9500
C29 C34 1.386(3)
C29 C30 1.396(3)
C30 C31 1.382(3)
C30 H30A 0.9500
C31 C32 1.381(4)
C31 H31A 0.9500
C32 C33 1.377(4)
C32 H32A 0.9500
C33 C34 1.393(3)
C33 H33A 0.9500
C34 H34A 0.9500
C35 Cl2 1.748(3)
C35 Cl1 1.748(2)
C35 H35A 0.9900
C35 H35B 0.9900

loop_
_geom_torsion_atom_site_label_1
_geom_torsion_atom_site_label_2
_geom_torsion_atom_site_label_3
_geom_torsion_atom_site_label_4
_geom_torsion
C16 P1 C1 C9 68.25(15)
C10 P1 C1 C9 -53.16(15)
C22 P1 C1 C9 -170.80(13)
C16 P1 C1 C2 -47.05(14)
C10 P1 C1 C2 -168.45(11)
C22 P1 C1 C2 73.90(13)
C9 C1 C2 C3 -1.0(2)
P1 C1 C2 C3 122.52(15)
C1 C2 C3 C4 1.4(2)
C2 C3 C4 C5 174.9(2)
C2 C3 C4 C9 -1.3(2)
C9 C4 C5 C6 0.8(3)
C3 C4 C5 C6 -175.1(2)
C4 C5 C6 C7 -0.1(4)
C5 C6 C7 C8 -0.2(4)
C6 C7 C8 C9 -0.1(3)
C7 C8 C9 C4 0.8(3)
C7 C8 C9 C1 174.50(18)
C5 C4 C9 C8 -1.1(3)
C3 C4 C9 C8 175.57(17)
C5 C4 C9 C1 -176.13(18)
C3 C4 C9 C1 0.6(2)
C2 C1 C9 C8 -174.09(18)
P1 C1 C9 C8 67.7(2)
C2 C1 C9 C4 0.21(18)
P1 C1 C9 C4 -117.95(15)
C16 P1 C10 C15 17.80(17)
C22 P1 C10 C15 -103.89(15)
C1 P1 C10 C15 138.98(14)
C16 P1 C10 C11 -168.43(13)
C22 P1 C10 C11 69.89(15)
C1 P1 C10 C11 -47.24(16)
C15 C10 C11 C12 -1.5(3)
P1 C10 C11 C12 -175.32(14)
C10 C11 C12 C13 0.8(3)
C11 C12 C13 C14 0.3(3)
C12 C13 C14 C15 -0.5(3)
C13 C14 C15 C10 -0.2(3)
C11 C10 C15 C14 1.3(3)
P1 C10 C15 C14 174.99(15)
C10 P1 C16 C21 -129.84(15)
C22 P1 C16 C21 -10.29(18)
C1 P1 C16 C21 107.98(16)
C10 P1 C16 C17 53.35(17)
C22 P1 C16 C17 172.90(14)
C1 P1 C16 C17 -68.83(16)
C21 C16 C17 C18 1.1(3)
P1 C16 C17 C18 177.92(16)
C16 C17 C18 C19 -0.5(3)
C17 C18 C19 C20 -0.6(4)
C18 C19 C20 C21 1.0(4)
C19 C20 C21 C16 -0.4(3)
C17 C16 C21 C20 -0.7(3)
P1 C16 C21 C20 -177.43(16)
C16 P1 C22 P2 -74.58(11)
C10 P1 C22 P2 46.08(11)
C1 P1 C22 P2 165.76(9)
C23 P2 C22 P1 -90.67(10)
C29 P2 C22 P1 167.50(9)
C29 P2 C23 C28 -118.63(15)
C22 P2 C23 C28 137.33(14)
C29 P2 C23 C24 58.80(17)
C22 P2 C23 C24 -45.24(17)
C28 C23 C24 C25 -0.9(3)
P2 C23 C24 C25 -178.35(16)
C23 C24 C25 C26 0.5(3)
C24 C25 C26 C27 0.2(3)
C25 C26 C27 C28 -0.5(3)
C26 C27 C28 C23 0.0(3)
C24 C23 C28 C27 0.7(3)
P2 C23 C28 C27 178.25(16)
C23 P2 C29 C34 -137.59(16)
C22 P2 C29 C34 -33.77(17)
C23 P2 C29 C30 47.94(16)
C22 P2 C29 C30 151.75(15)
C34 C29 C30 C31 0.3(3)
P2 C29 C30 C31 175.05(17)
C29 C30 C31 C32 1.3(3)
C30 C31 C32 C33 -1.6(4)
C31 C32 C33 C34 0.2(4)
C30 C29 C34 C33 -1.7(3)
P2 C29 C34 C33 -176.05(16)
C32 C33 C34 C29 1.5(3)
